data_7022616
loop_
_publ_author_name
'Gonz\'alez-L\'opez, Vianney'
'Leyva, Marco A.'
'Rosales-Hoz, Mar\'ia J'

_publ_section_title
;
 Coupling of acetylene molecules on ruthenium clusters, involving cleavage
 of C-Si bonds in the alkyne and coordination of a phenyl ring of a SiPh3
 group.
;
_journal_issue 15
_journal_name_full 'Dalton transactions (Cambridge, England : 2003)'
_journal_page_first 5401
_journal_page_last 5411
_journal_paper_doi 10.1039/c3dt32335h
_journal_volume 42
_journal_year 2013
_chemical_compound_source 'synthesis as described'
_chemical_formula_moiety 'C38 H43 O10 Ru3 Si3'
_chemical_formula_sum 'C63 H48 O3 Ru Si3'
_chemical_formula_weight 1038.35
_chemical_name_common 'compound 7'
_chemical_name_systematic
;
?
;
_space_group_IT_number 2
_symmetry_cell_setting triclinic
_symmetry_Int_Tables_number 2
_symmetry_space_group_name_Hall '-P 1'
_symmetry_space_group_name_H-M 'P -1'
_atom_sites_solution_hydrogens geom
_atom_sites_solution_primary direct
_atom_sites_solution_secondary difmap
_audit_conform_dict_location ftp://ftp.iucr.org/pub/cif_core.dic
_audit_conform_dict_name cif_core.dic
_audit_conform_dict_version 2.4
_audit_creation_date 2012-02-07T13:21:19-00:00
_audit_creation_method 'WinGX routine CIF_UPDATE'
_cell_angle_alpha 83.763(2)
_cell_angle_beta 77.420(2)
_cell_angle_gamma 67.1720(10)
_cell_formula_units_Z 2
_cell_length_a 11.2271(3)
_cell_length_b 13.7405(4)
_cell_length_c 19.1205(3)
_cell_measurement_reflns_used 600
_cell_measurement_temperature 293(2)
_cell_measurement_theta_max 14
_cell_measurement_theta_min 1
_cell_measurement_wavelength 0.71073
_cell_volume 2652.39(12)
_computing_cell_refinement 'HKL Scalepack (Otwinowski & Minor 1997)'
_computing_data_collection 'Collect (Bruker AXS BV, 1997-2004)'
_computing_data_reduction 'HKL Denzo and Scalepack (Otwinowski & Minor 1997)'
_computing_molecular_graphics 'Ortep-3 for Windows (Farrugia, 1997)'
_computing_publication_material 'WinGX publication routines (Farrugia, 1999)'
_computing_structure_refinement 'SHELXL-97 (Sheldrick, 2008)'
_computing_structure_solution 'SHELXS-97 (Sheldrick, 2008)'
_diffrn_ambient_temperature 293(2)
_diffrn_detector 'CCD plate'
_diffrn_detector_area_resol_mean 9
_diffrn_measured_fraction_theta_full 0.976
_diffrn_measured_fraction_theta_max 0.976
_diffrn_measurement_device '95mm CCD camera on \k-goniostat'
_diffrn_measurement_device_type KappaCCD
_diffrn_measurement_method 'CCD rotation images, thick slices'
_diffrn_orient_matrix_type 'by Bruker AXS Collect from scalepack cell'
_diffrn_orient_matrix_UB_11 -0.45141E-1
_diffrn_orient_matrix_UB_12 0.698755E-1
_diffrn_orient_matrix_UB_13 0.236436E-1
_diffrn_orient_matrix_UB_21 0.827318E-1
_diffrn_orient_matrix_UB_22 -0.94492E-2
_diffrn_orient_matrix_UB_23 0.162758E-1
_diffrn_orient_matrix_UB_31 0.285195E-1
_diffrn_orient_matrix_UB_32 0.356048E-1
_diffrn_orient_matrix_UB_33 -0.45273E-1
_diffrn_radiation_monochromator graphite
_diffrn_radiation_probe x-ray
_diffrn_radiation_type MoK\a
_diffrn_radiation_wavelength 0.71073
_diffrn_reflns_av_R_equivalents 0.063
_diffrn_reflns_av_unetI/netI 0.0838
_diffrn_reflns_limit_h_max 13
_diffrn_reflns_limit_h_min -14
_diffrn_reflns_limit_k_max 17
_diffrn_reflns_limit_k_min -17
_diffrn_reflns_limit_l_max 24
_diffrn_reflns_limit_l_min -24
_diffrn_reflns_number 37351
_diffrn_reflns_reduction_process
;
Scaled and merged with Sortav
R.H. Blessing, (1987) Cryst. Rev. 1, 3-58
R.H. Blessing, (1989) J. Appl. Cryst. 22, 396-397
;
_diffrn_reflns_theta_full 27.58
_diffrn_reflns_theta_max 27.58
_diffrn_reflns_theta_min 3.11
_diffrn_source 'Enraf Nonius FR590'
_exptl_absorpt_coefficient_mu 0.409
_exptl_absorpt_correction_T_max 0.9851
_exptl_absorpt_correction_T_min 0.9239
_exptl_absorpt_correction_type multi-scan
_exptl_absorpt_process_details
;
[c.f. r.h. blessing, acta cryst. (1995), a51, 33-38]
;
_exptl_crystal_colour yellow
_exptl_crystal_density_diffrn 1.3
_exptl_crystal_density_method 'not measured'
_exptl_crystal_description prism
_exptl_crystal_F_000 1072
_exptl_crystal_size_max 0.17
_exptl_crystal_size_mid 0.1
_exptl_crystal_size_min 0.03
_refine_diff_density_max 0.504
_refine_diff_density_min -0.392
_refine_diff_density_rms 0.059
_refine_ls_extinction_method none
_refine_ls_goodness_of_fit_ref 1.017
_refine_ls_hydrogen_treatment constr
_refine_ls_matrix_type full
_refine_ls_number_parameters 632
_refine_ls_number_reflns 11980
_refine_ls_number_restraints 0
_refine_ls_restrained_S_all 1.017
_refine_ls_R_factor_all 0.1065
_refine_ls_R_factor_gt 0.0473
_refine_ls_shift/su_max 0
_refine_ls_shift/su_mean 0
_refine_ls_structure_factor_coef Fsqd
_refine_ls_weighting_details 'calc w=1/[\s^2^(Fo^2^)+(0.0472P)^2^+0.3408P] where P=(Fo^2^+2Fc^2^)/3'
_refine_ls_weighting_scheme calc
_refine_ls_wR_factor_gt 0.0958
_refine_ls_wR_factor_ref 0.114
_reflns_number_gt 7310
_reflns_number_total 11980
_reflns_threshold_expression >2\s(I)
_cod_data_source_file c3dt32335h.txt
_cod_data_source_block mrvian35
_cod_original_cell_volume 2652.39(11)
_cod_original_sg_symbol_H-M P-1
_cod_database_code 7022616

loop_
_symmetry_equiv_pos_as_xyz
'x, y, z'
'-x, -y, -z'

loop_
_atom_site_label
_atom_site_type_symbol
_atom_site_fract_x
_atom_site_fract_y
_atom_site_fract_z
_atom_site_U_iso_or_equiv
_atom_site_adp_type
_atom_site_occupancy
_atom_site_symmetry_multiplicity
_atom_site_calc_flag
_atom_site_refinement_flags
C1 C 0.3454(3) -0.0168(2) 0.23280(14) 0.0415(6) Uani 1 1 d .
C2 C 0.3844(3) -0.0693(2) 0.16523(14) 0.0422(7) Uani 1 1 d .
H2 H 0.4252 -0.1459 0.1593 0.051 Uiso 1 1 calc R
C3 C 0.3645(3) 0.0062(2) 0.10942(14) 0.0434(7) Uani 1 1 d .
H3 H 0.3895 -0.0095 0.0583 0.052 Uiso 1 1 calc R
C4 C 0.3130(3) 0.1111(2) 0.13821(14) 0.0415(6) Uani 1 1 d .
C5 C 0.3082(3) 0.0930(2) 0.21323(14) 0.0431(7) Uani 1 1 d .
C6 C 0.0084(3) 0.1249(2) 0.23869(15) 0.0513(7) Uani 1 1 d .
C7 C -0.0907(3) 0.1900(3) 0.27220(17) 0.0574(8) Uani 1 1 d .
C11 C 0.1231(3) -0.0891(3) 0.20274(19) 0.0652(9) Uani 1 1 d .
C12 C 0.0762(3) 0.0630(3) 0.10282(18) 0.0611(9) Uani 1 1 d .
C111 C 0.5588(3) -0.1159(3) 0.31728(14) 0.0544(8) Uani 1 1 d .
C112 C 0.6111(4) -0.0388(4) 0.29651(18) 0.0768(11) Uani 1 1 d .
H112 H 0.5564 0.0291 0.2851 0.092 Uiso 1 1 calc R
C113 C 0.7456(5) -0.0617(5) 0.2924(2) 0.1007(16) Uani 1 1 d .
H113 H 0.7798 -0.0093 0.2782 0.121 Uiso 1 1 calc R
C114 C 0.8259(5) -0.1611(6) 0.3093(2) 0.112(2) Uani 1 1 d .
H114 H 0.915 -0.1764 0.3067 0.134 Uiso 1 1 calc R
C115 C 0.7771(5) -0.2374(5) 0.3298(3) 0.1045(17) Uani 1 1 d .
H115 H 0.8326 -0.3049 0.3414 0.125 Uiso 1 1 calc R
C116 C 0.6456(4) -0.2159(3) 0.33382(19) 0.0775(11) Uani 1 1 d .
H116 H 0.6138 -0.2696 0.3479 0.093 Uiso 1 1 calc R
C121 C 0.3478(3) -0.2093(2) 0.33201(16) 0.0538(8) Uani 1 1 d .
C122 C 0.4164(4) -0.2932(3) 0.28598(18) 0.0666(9) Uani 1 1 d .
H122 H 0.4793 -0.2866 0.2471 0.08 Uiso 1 1 calc R
C123 C 0.3937(4) -0.3855(3) 0.2965(2) 0.0820(12) Uani 1 1 d .
H123 H 0.442 -0.441 0.2654 0.098 Uiso 1 1 calc R
C124 C 0.3004(5) -0.3957(3) 0.3526(3) 0.1056(16) Uani 1 1 d .
H124 H 0.2836 -0.4576 0.3592 0.127 Uiso 1 1 calc R
C125 C 0.2325(5) -0.3160(3) 0.3983(3) 0.1178(19) Uani 1 1 d .
H125 H 0.17 -0.3236 0.4371 0.141 Uiso 1 1 calc R
C126 C 0.2550(4) -0.2234(3) 0.3880(2) 0.0886(13) Uani 1 1 d .
H126 H 0.2062 -0.1689 0.4198 0.106 Uiso 1 1 calc R
C131 C 0.2769(3) 0.0038(2) 0.39697(14) 0.0488(7) Uani 1 1 d .
C132 C 0.1437(4) 0.0579(3) 0.40148(17) 0.0664(10) Uani 1 1 d .
H132 H 0.105 0.0561 0.3636 0.08 Uiso 1 1 calc R
C133 C 0.0658(4) 0.1153(3) 0.46170(18) 0.0789(12) Uani 1 1 d .
H133 H -0.0242 0.1515 0.4642 0.095 Uiso 1 1 calc R
C134 C 0.1237(5) 0.1173(3) 0.51686(19) 0.0878(13) Uani 1 1 d .
H134 H 0.0722 0.1549 0.5575 0.105 Uiso 1 1 calc R
C135 C 0.2545(4) 0.0658(4) 0.51369(19) 0.0904(13) Uani 1 1 d .
H135 H 0.2922 0.0685 0.5519 0.108 Uiso 1 1 calc R
C136 C 0.3322(4) 0.0093(3) 0.45394(16) 0.0694(10) Uani 1 1 d .
H136 H 0.4224 -0.0254 0.4518 0.083 Uiso 1 1 calc R
C211 C 0.4874(3) 0.2031(2) 0.04124(15) 0.0466(7) Uani 1 1 d .
C212 C 0.5863(3) 0.1384(3) 0.07704(18) 0.0602(8) Uani 1 1 d .
H212 H 0.5642 0.1045 0.1198 0.072 Uiso 1 1 calc R
C213 C 0.7171(3) 0.1230(3) 0.0505(2) 0.0720(10) Uani 1 1 d .
H213 H 0.7816 0.0784 0.0752 0.086 Uiso 1 1 calc R
C214 C 0.7517(3) 0.1728(3) -0.0115(2) 0.0663(9) Uani 1 1 d .
H214 H 0.8396 0.1629 -0.0289 0.08 Uiso 1 1 calc R
C215 C 0.6573(3) 0.2371(3) -0.04799(18) 0.0626(9) Uani 1 1 d .
H215 H 0.6808 0.2714 -0.0902 0.075 Uiso 1 1 calc R
C216 C 0.5269(3) 0.2517(2) -0.02275(16) 0.0530(8) Uani 1 1 d .
H216 H 0.4638 0.2948 -0.0488 0.064 Uiso 1 1 calc R
C221 C 0.2188(3) 0.2426(2) 0.00626(14) 0.0441(7) Uani 1 1 d .
C222 C 0.2760(3) 0.1719(3) -0.04971(15) 0.0574(8) Uani 1 1 d .
H222 H 0.3592 0.1198 -0.0498 0.069 Uiso 1 1 calc R
C223 C 0.2123(4) 0.1773(3) -0.10494(17) 0.0674(10) Uani 1 1 d .
H223 H 0.2525 0.1291 -0.1416 0.081 Uiso 1 1 calc R
C224 C 0.0895(4) 0.2537(3) -0.10571(19) 0.0745(11) Uani 1 1 d .
H224 H 0.0458 0.2571 -0.1426 0.089 Uiso 1 1 calc R
C225 C 0.0318(4) 0.3248(3) -0.05187(19) 0.0767(11) Uani 1 1 d .
H225 H -0.0508 0.3773 -0.0525 0.092 Uiso 1 1 calc R
C226 C 0.0957(3) 0.3189(3) 0.00344(17) 0.0612(9) Uani 1 1 d .
H226 H 0.0548 0.3676 0.0398 0.073 Uiso 1 1 calc R
C231 C 0.2404(3) 0.3542(2) 0.13341(15) 0.0476(7) Uani 1 1 d .
C232 C 0.3138(4) 0.4160(3) 0.12943(17) 0.0625(9) Uani 1 1 d .
H232 H 0.3972 0.3956 0.1005 0.075 Uiso 1 1 calc R
C233 C 0.2655(5) 0.5081(3) 0.1677(2) 0.0818(12) Uani 1 1 d .
H233 H 0.3167 0.5485 0.1645 0.098 Uiso 1 1 calc R
C234 C 0.1432(5) 0.5394(3) 0.2101(2) 0.0825(13) Uani 1 1 d .
H234 H 0.1113 0.6008 0.2361 0.099 Uiso 1 1 calc R
C235 C 0.0674(4) 0.4805(3) 0.2144(2) 0.0773(11) Uani 1 1 d .
H235 H -0.0165 0.5023 0.2428 0.093 Uiso 1 1 calc R
C236 C 0.1158(3) 0.3884(3) 0.17633(17) 0.0628(9) Uani 1 1 d .
H236 H 0.0638 0.3487 0.1796 0.075 Uiso 1 1 calc R
C311 C -0.2063(4) 0.3841(3) 0.36356(16) 0.0594(8) Uani 1 1 d .
C312 C -0.3118(5) 0.4622(3) 0.4038(2) 0.0838(12) Uani 1 1 d .
H312 H -0.3973 0.4733 0.3999 0.101 Uiso 1 1 calc R
C313 C -0.2917(6) 0.5240(4) 0.4497(2) 0.1069(17) Uani 1 1 d .
H313 H -0.3629 0.5766 0.4757 0.128 Uiso 1 1 calc R
C314 C -0.1672(8) 0.5068(5) 0.4561(3) 0.119(2) Uani 1 1 d .
H314 H -0.1537 0.5471 0.4875 0.143 Uiso 1 1 calc R
C315 C -0.0626(6) 0.4324(5) 0.4178(3) 0.1131(17) Uani 1 1 d .
H315 H 0.0223 0.4226 0.422 0.136 Uiso 1 1 calc R
C316 C -0.0822(4) 0.3709(3) 0.3723(2) 0.0819(11) Uani 1 1 d .
H316 H -0.0095 0.3189 0.3467 0.098 Uiso 1 1 calc R
C321 C -0.3885(3) 0.2837(2) 0.33531(16) 0.0550(8) Uani 1 1 d .
C322 C -0.4064(4) 0.2351(3) 0.4017(2) 0.0860(12) Uani 1 1 d .
H322 H -0.338 0.2097 0.4271 0.103 Uiso 1 1 calc R
C323 C -0.5248(5) 0.2234(4) 0.4312(2) 0.1012(15) Uani 1 1 d .
H323 H -0.5345 0.1905 0.4761 0.121 Uiso 1 1 calc R
C324 C -0.6263(4) 0.2593(3) 0.3955(3) 0.0888(12) Uani 1 1 d .
H324 H -0.7049 0.2508 0.4157 0.107 Uiso 1 1 calc R
C325 C -0.6127(4) 0.3074(3) 0.3308(3) 0.0794(11) Uani 1 1 d .
H325 H -0.6822 0.3327 0.3062 0.095 Uiso 1 1 calc R
C326 C -0.4955(4) 0.3191(3) 0.3011(2) 0.0656(9) Uani 1 1 d .
H326 H -0.4878 0.3522 0.2562 0.079 Uiso 1 1 calc R
C331 C -0.2564(3) 0.3901(2) 0.21200(16) 0.0542(8) Uani 1 1 d .
C332 C -0.2598(4) 0.3453(3) 0.15150(18) 0.0770(11) Uani 1 1 d .
H332 H -0.2544 0.2758 0.1543 0.092 Uiso 1 1 calc R
C333 C -0.2710(5) 0.4005(3) 0.0873(2) 0.0898(13) Uani 1 1 d .
H333 H -0.2759 0.3686 0.0481 0.108 Uiso 1 1 calc R
C334 C -0.2749(4) 0.5012(3) 0.0806(2) 0.0856(13) Uani 1 1 d .
H334 H -0.2796 0.5376 0.0368 0.103 Uiso 1 1 calc R
C335 C -0.2718(4) 0.5480(3) 0.1391(2) 0.0792(11) Uani 1 1 d .
H335 H -0.275 0.617 0.1351 0.095 Uiso 1 1 calc R
C336 C -0.2639(3) 0.4935(3) 0.20483(18) 0.0622(9) Uani 1 1 d .
H336 H -0.2636 0.5271 0.2445 0.075 Uiso 1 1 calc R
O6 O 0.2741(2) 0.17089(15) 0.25931(10) 0.0587(6) Uani 1 1 d .
H6 H 0.2605 0.1481 0.3005 0.088 Uiso 1 1 calc R
O11 O 0.1016(3) -0.1654(2) 0.21569(18) 0.1061(10) Uani 1 1 d .
O12 O 0.0196(3) 0.0857(2) 0.05691(15) 0.0917(9) Uani 1 1 d .
Si1 Si 0.38053(8) -0.08476(6) 0.32073(4) 0.0463(2) Uani 1 1 d .
Si2 Si 0.30893(8) 0.23117(6) 0.08022(4) 0.04300(19) Uani 1 1 d .
Si3 Si -0.23413(9) 0.30907(7) 0.29718(4) 0.0521(2) Uani 1 1 d .
Ru1 Ru 0.17216(2) 0.025717(19) 0.176735(12) 0.04409(9) Uani 1 1 d .

loop_
_atom_site_aniso_label
_atom_site_aniso_U_11
_atom_site_aniso_U_22
_atom_site_aniso_U_33
_atom_site_aniso_U_23
_atom_site_aniso_U_13
_atom_site_aniso_U_12
C1 0.0417(17) 0.0430(16) 0.0388(14) -0.0039(12) -0.0062(12) -0.0150(13)
C2 0.0370(16) 0.0399(16) 0.0448(15) -0.0060(12) -0.0060(12) -0.0087(13)
C3 0.0374(16) 0.0514(17) 0.0394(15) -0.0063(13) -0.0034(12) -0.0153(14)
C4 0.0381(16) 0.0471(17) 0.0408(15) -0.0025(12) -0.0113(12) -0.0154(13)
C5 0.0444(17) 0.0446(17) 0.0425(15) -0.0071(12) -0.0088(13) -0.0174(14)
C6 0.0446(19) 0.0519(18) 0.0529(17) -0.0004(14) -0.0106(14) -0.0131(16)
C7 0.048(2) 0.056(2) 0.0585(19) -0.0024(15) -0.0114(16) -0.0092(17)
C11 0.048(2) 0.063(2) 0.084(2) -0.0075(18) 0.0004(17) -0.0260(18)
C12 0.047(2) 0.076(2) 0.066(2) -0.0060(17) -0.0161(17) -0.0247(18)
C111 0.052(2) 0.072(2) 0.0357(15) -0.0071(14) -0.0062(13) -0.0192(18)
C112 0.073(3) 0.107(3) 0.055(2) -0.001(2) -0.0138(18) -0.039(2)
C113 0.091(4) 0.180(5) 0.053(2) -0.005(3) -0.005(2) -0.079(4)
C114 0.060(3) 0.209(7) 0.058(3) -0.023(3) -0.005(2) -0.040(4)
C115 0.057(3) 0.139(5) 0.088(3) -0.020(3) -0.020(2) 0.003(3)
C116 0.056(2) 0.086(3) 0.074(2) -0.012(2) -0.0206(19) -0.002(2)
C121 0.056(2) 0.0444(18) 0.0534(18) 0.0008(14) -0.0109(15) -0.0115(15)
C122 0.078(3) 0.051(2) 0.062(2) -0.0047(16) -0.0122(18) -0.0156(18)
C123 0.091(3) 0.050(2) 0.099(3) -0.014(2) -0.022(2) -0.015(2)
C124 0.098(4) 0.053(3) 0.164(5) -0.007(3) -0.002(3) -0.037(3)
C125 0.108(4) 0.063(3) 0.154(4) -0.004(3) 0.043(3) -0.037(3)
C126 0.090(3) 0.054(2) 0.098(3) -0.003(2) 0.026(2) -0.024(2)
C131 0.057(2) 0.0465(17) 0.0399(15) 0.0004(12) -0.0065(14) -0.0178(16)
C132 0.064(2) 0.074(2) 0.0483(18) -0.0069(16) -0.0136(16) -0.0089(19)
C133 0.061(2) 0.086(3) 0.059(2) -0.0101(19) -0.0009(18) 0.001(2)
C134 0.093(3) 0.100(3) 0.048(2) -0.0232(19) 0.005(2) -0.016(3)
C135 0.081(3) 0.123(4) 0.056(2) -0.031(2) -0.007(2) -0.022(3)
C136 0.066(2) 0.086(3) 0.0509(19) -0.0112(17) -0.0111(17) -0.020(2)
C211 0.0444(17) 0.0462(17) 0.0520(17) -0.0046(13) -0.0131(14) -0.0171(14)
C212 0.052(2) 0.071(2) 0.066(2) 0.0083(17) -0.0208(16) -0.0289(18)
C213 0.045(2) 0.080(3) 0.094(3) 0.005(2) -0.0271(19) -0.0213(19)
C214 0.047(2) 0.073(2) 0.086(3) -0.012(2) -0.0049(18) -0.0317(19)
C215 0.062(2) 0.067(2) 0.061(2) -0.0059(17) 0.0036(17) -0.0331(19)
C216 0.050(2) 0.0533(19) 0.0544(18) -0.0008(14) -0.0079(15) -0.0199(16)
C221 0.0414(17) 0.0448(17) 0.0451(16) 0.0046(13) -0.0123(13) -0.0146(14)
C222 0.059(2) 0.062(2) 0.0482(18) -0.0016(15) -0.0163(15) -0.0163(17)
C223 0.084(3) 0.069(2) 0.0520(19) -0.0083(16) -0.0215(18) -0.025(2)
C224 0.080(3) 0.089(3) 0.060(2) 0.003(2) -0.032(2) -0.029(2)
C225 0.057(2) 0.090(3) 0.071(2) 0.001(2) -0.0289(19) -0.007(2)
C226 0.055(2) 0.068(2) 0.0534(18) -0.0058(16) -0.0143(15) -0.0124(18)
C231 0.056(2) 0.0432(17) 0.0448(16) 0.0044(13) -0.0182(14) -0.0162(15)
C232 0.073(2) 0.062(2) 0.060(2) -0.0035(16) -0.0136(17) -0.0321(19)
C233 0.118(4) 0.064(2) 0.082(3) -0.004(2) -0.030(3) -0.048(3)
C234 0.113(4) 0.054(2) 0.072(2) -0.0171(18) -0.033(2) -0.009(2)
C235 0.074(3) 0.064(2) 0.077(2) -0.0173(19) -0.014(2) -0.004(2)
C236 0.058(2) 0.057(2) 0.069(2) -0.0076(17) -0.0132(17) -0.0142(17)
C311 0.065(2) 0.055(2) 0.0515(18) -0.0020(15) -0.0116(16) -0.0148(17)
C312 0.097(3) 0.077(3) 0.074(2) -0.017(2) -0.021(2) -0.023(2)
C313 0.151(5) 0.081(3) 0.083(3) -0.025(2) -0.025(3) -0.029(3)
C314 0.190(7) 0.115(4) 0.091(4) -0.014(3) -0.050(4) -0.082(5)
C315 0.136(5) 0.141(5) 0.102(4) 0.001(3) -0.054(3) -0.079(4)
C316 0.082(3) 0.091(3) 0.076(3) -0.003(2) -0.024(2) -0.032(2)
C321 0.055(2) 0.0423(17) 0.0578(19) -0.0052(14) -0.0069(15) -0.0085(15)
C322 0.076(3) 0.100(3) 0.078(3) 0.019(2) -0.019(2) -0.032(2)
C323 0.097(4) 0.116(4) 0.081(3) 0.021(3) 0.003(3) -0.048(3)
C324 0.065(3) 0.074(3) 0.123(4) -0.009(3) -0.004(3) -0.027(2)
C325 0.066(3) 0.059(2) 0.118(3) -0.004(2) -0.024(2) -0.025(2)
C326 0.062(2) 0.055(2) 0.080(2) -0.0004(17) -0.0176(19) -0.0194(18)
C331 0.0489(19) 0.0475(19) 0.0554(18) -0.0083(14) -0.0043(14) -0.0077(15)
C332 0.110(3) 0.055(2) 0.061(2) -0.0049(17) -0.019(2) -0.024(2)
C333 0.125(4) 0.080(3) 0.058(2) -0.009(2) -0.025(2) -0.025(3)
C334 0.101(3) 0.071(3) 0.062(2) 0.006(2) -0.015(2) -0.010(2)
C335 0.089(3) 0.056(2) 0.085(3) 0.009(2) -0.014(2) -0.023(2)
C336 0.061(2) 0.056(2) 0.067(2) -0.0033(16) -0.0160(17) -0.0174(17)
O6 0.0891(17) 0.0496(13) 0.0426(11) -0.0066(9) -0.0171(11) -0.0279(12)
O11 0.095(2) 0.090(2) 0.146(3) 0.0051(19) -0.0019(19) -0.0621(19)
O12 0.0697(18) 0.128(2) 0.0905(19) 0.0019(17) -0.0423(15) -0.0380(17)
Si1 0.0494(5) 0.0450(5) 0.0387(4) -0.0022(3) -0.0075(4) -0.0117(4)
Si2 0.0417(5) 0.0436(5) 0.0436(4) 0.0006(3) -0.0109(3) -0.0149(4)
Si3 0.0478(5) 0.0467(5) 0.0518(5) -0.0057(4) -0.0067(4) -0.0075(4)
Ru1 0.03772(14) 0.04592(15) 0.04733(15) -0.00636(10) -0.00629(10) -0.01398(11)

loop_
_atom_type_symbol
_atom_type_description
_atom_type_scat_dispersion_real
_atom_type_scat_dispersion_imag
_atom_type_scat_source
C C 0.0033 0.0016 'International Tables Vol C Tables 4.2.6.8 and 6.1.1.4'
H H 0 0 'International Tables Vol C Tables 4.2.6.8 and 6.1.1.4'
O O 0.0106 0.006 'International Tables Vol C Tables 4.2.6.8 and 6.1.1.4'
Si Si 0.0817 0.0704 'International Tables Vol C Tables 4.2.6.8 and 6.1.1.4'
Ru Ru -1.2594 0.8363 'International Tables Vol C Tables 4.2.6.8 and 6.1.1.4'

loop_
_geom_angle_atom_site_label_1
_geom_angle_atom_site_label_2
_geom_angle_atom_site_label_3
_geom_angle
C5 C1 C2 104.4(2)
C5 C1 Si1 129.1(2)
C2 C1 Si1 124.7(2)
C5 C1 Ru1 73.61(16)
C2 C1 Ru1 68.56(15)
Si1 C1 Ru1 133.08(14)
C3 C2 C1 109.4(2)
C3 C2 Ru1 71.08(16)
C1 C2 Ru1 73.76(16)
C3 C2 H2 125.2
C1 C2 H2 125.2
Ru1 C2 H2 125.2
C2 C3 C4 109.7(2)
C2 C3 Ru1 71.89(16)
C4 C3 Ru1 74.09(15)
C2 C3 H3 125
C4 C3 H3 125
Ru1 C3 H3 125
C5 C4 C3 104.3(2)
C5 C4 Si2 130.8(2)
C3 C4 Si2 122.41(19)
C5 C4 Ru1 73.71(16)
C3 C4 Ru1 68.05(15)
Si2 C4 Ru1 135.16(14)
O6 C5 C4 123.2(2)
O6 C5 C1 124.8(2)
C4 C5 C1 112.0(2)
O6 C5 Ru1 128.0(2)
C4 C5 Ru1 70.23(16)
C1 C5 Ru1 70.08(16)
C7 C6 Ru1 175.4(3)
C6 C7 Si3 162.9(3)
O11 C11 Ru1 174.7(3)
O12 C12 Ru1 178.8(3)
C112 C111 C116 116.8(4)
C112 C111 Si1 120.3(3)
C116 C111 Si1 122.8(3)
C111 C112 C113 120.9(4)
C111 C112 H112 119.6
C113 C112 H112 119.6
C114 C113 C112 119.6(5)
C114 C113 H113 120.2
C112 C113 H113 120.2
C115 C114 C113 120.5(5)
C115 C114 H114 119.7
C113 C114 H114 119.7
C114 C115 C116 120.3(5)
C114 C115 H115 119.9
C116 C115 H115 119.9
C115 C116 C111 121.8(5)
C115 C116 H116 119.1
C111 C116 H116 119.1
C126 C121 C122 116.3(3)
C126 C121 Si1 121.1(3)
C122 C121 Si1 122.5(3)
C123 C122 C121 121.7(4)
C123 C122 H122 119.2
C121 C122 H122 119.2
C124 C123 C122 119.8(4)
C124 C123 H123 120.1
C122 C123 H123 120.1
C125 C124 C123 120.0(4)
C125 C124 H124 120
C123 C124 H124 120
C124 C125 C126 120.4(4)
C124 C125 H125 119.8
C126 C125 H125 119.8
C125 C126 C121 121.8(4)
C125 C126 H126 119.1
C121 C126 H126 119.1
C132 C131 C136 118.1(3)
C132 C131 Si1 121.9(2)
C136 C131 Si1 119.8(3)
C131 C132 C133 121.2(3)
C131 C132 H132 119.4
C133 C132 H132 119.4
C134 C133 C132 118.8(4)
C134 C133 H133 120.6
C132 C133 H133 120.6
C135 C134 C133 121.3(3)
C135 C134 H134 119.3
C133 C134 H134 119.3
C134 C135 C136 120.1(4)
C134 C135 H135 120
C136 C135 H135 120
C135 C136 C131 120.5(4)
C135 C136 H136 119.8
C131 C136 H136 119.8
C212 C211 C216 116.5(3)
C212 C211 Si2 121.5(2)
C216 C211 Si2 121.9(2)
C213 C212 C211 121.5(3)
C213 C212 H212 119.2
C211 C212 H212 119.2
C214 C213 C212 120.3(3)
C214 C213 H213 119.8
C212 C213 H213 119.8
C215 C214 C213 119.8(3)
C215 C214 H214 120.1
C213 C214 H214 120.1
C214 C215 C216 120.5(3)
C214 C215 H215 119.8
C216 C215 H215 119.8
C215 C216 C211 121.4(3)
C215 C216 H216 119.3
C211 C216 H216 119.3
C226 C221 C222 116.8(3)
C226 C221 Si2 123.3(2)
C222 C221 Si2 119.9(2)
C223 C222 C221 121.6(3)
C223 C222 H222 119.2
C221 C222 H222 119.2
C224 C223 C222 120.0(3)
C224 C223 H223 120
C222 C223 H223 120
C225 C224 C223 119.5(3)
C225 C224 H224 120.2
C223 C224 H224 120.2
C224 C225 C226 120.3(3)
C224 C225 H225 119.9
C226 C225 H225 119.9
C225 C226 C221 121.7(3)
C225 C226 H226 119.1
C221 C226 H226 119.1
C232 C231 C236 117.5(3)
C232 C231 Si2 119.8(2)
C236 C231 Si2 122.7(2)
C231 C232 C233 121.3(4)
C231 C232 H232 119.4
C233 C232 H232 119.4
C234 C233 C232 120.0(4)
C234 C233 H233 120
C232 C233 H233 120
C233 C234 C235 120.0(3)
C233 C234 H234 120
C235 C234 H234 120
C234 C235 C236 119.9(4)
C234 C235 H235 120.1
C236 C235 H235 120.1
C235 C236 C231 121.3(4)
C235 C236 H236 119.4
C231 C236 H236 119.4
C316 C311 C312 116.5(4)
C316 C311 Si3 122.6(3)
C312 C311 Si3 120.8(3)
C313 C312 C311 121.3(5)
C313 C312 H312 119.4
C311 C312 H312 119.4
C314 C313 C312 119.3(5)
C314 C313 H313 120.3
C312 C313 H313 120.3
C315 C314 C313 121.1(5)
C315 C314 H314 119.4
C313 C314 H314 119.4
C314 C315 C316 119.7(5)
C314 C315 H315 120.2
C316 C315 H315 120.2
C311 C316 C315 122.0(4)
C311 C316 H316 119
C315 C316 H316 119
C322 C321 C326 115.6(3)
C322 C321 Si3 121.9(3)
C326 C321 Si3 122.3(3)
C321 C322 C323 121.1(4)
C321 C322 H322 119.4
C323 C322 H322 119.4
C324 C323 C322 120.9(4)
C324 C323 H323 119.6
C322 C323 H323 119.6
C325 C324 C323 119.7(4)
C325 C324 H324 120.2
C323 C324 H324 120.2
C324 C325 C326 119.8(4)
C324 C325 H325 120.1
C326 C325 H325 120.1
C325 C326 C321 122.9(4)
C325 C326 H326 118.6
C321 C326 H326 118.6
C332 C331 C336 116.8(3)
C332 C331 Si3 120.0(2)
C336 C331 Si3 123.2(2)
C333 C332 C331 121.9(3)
C333 C332 H332 119
C331 C332 H332 119
C334 C333 C332 120.6(4)
C334 C333 H333 119.7
C332 C333 H333 119.7
C333 C334 C335 119.1(4)
C333 C334 H334 120.5
C335 C334 H334 120.5
C334 C335 C336 120.6(4)
C334 C335 H335 119.7
C336 C335 H335 119.7
C331 C336 C335 121.0(3)
C331 C336 H336 119.5
C335 C336 H336 119.5
C5 O6 H6 109.5
C111 Si1 C121 109.91(15)
C111 Si1 C131 110.64(14)
C121 Si1 C131 109.30(14)
C111 Si1 C1 105.65(13)
C121 Si1 C1 110.69(13)
C131 Si1 C1 110.61(12)
C221 Si2 C231 112.38(13)
C221 Si2 C4 110.14(12)
C231 Si2 C4 112.21(12)
C221 Si2 C211 109.39(13)
C231 Si2 C211 108.79(14)
C4 Si2 C211 103.52(13)
C7 Si3 C311 110.98(16)
C7 Si3 C321 113.60(15)
C311 Si3 C321 108.43(15)
C7 Si3 C331 105.44(14)
C311 Si3 C331 109.52(14)
C321 Si3 C331 108.77(15)
C11 Ru1 C12 90.71(16)
C11 Ru1 C6 92.81(14)
C12 Ru1 C6 86.75(13)
C11 Ru1 C3 120.79(13)
C12 Ru1 C3 96.97(12)
C6 Ru1 C3 146.02(12)
C11 Ru1 C2 94.09(13)
C12 Ru1 C2 125.63(12)
C6 Ru1 C2 146.71(11)
C3 Ru1 C2 37.04(10)
C11 Ru1 C1 101.20(14)
C12 Ru1 C1 159.47(12)
C6 Ru1 C1 109.04(11)
C3 Ru1 C1 62.58(10)
C2 Ru1 C1 37.68(9)
C11 Ru1 C4 156.56(13)
C12 Ru1 C4 100.50(12)
C6 Ru1 C4 108.20(11)
C3 Ru1 C4 37.86(10)
C2 Ru1 C4 62.65(10)
C1 Ru1 C4 62.70(10)
C11 Ru1 C5 135.78(14)
C12 Ru1 C5 133.39(13)
C6 Ru1 C5 92.89(11)
C3 Ru1 C5 60.31(10)
C2 Ru1 C5 60.34(10)
C1 Ru1 C5 36.31(10)
C4 Ru1 C5 36.06(9)

loop_
_geom_bond_atom_site_label_1
_geom_bond_atom_site_label_2
_geom_bond_distance
C1 C5 1.431(4)
C1 C2 1.447(4)
C1 Si1 1.875(3)
C1 Ru1 2.272(3)
C2 C3 1.396(4)
C2 Ru1 2.203(3)
C2 H2 0.98
C3 C4 1.451(4)
C3 Ru1 2.192(3)
C3 H3 0.98
C4 C5 1.422(4)
C4 Si2 1.875(3)
C4 Ru1 2.273(3)
C5 O6 1.344(3)
C5 Ru1 2.319(3)
C6 C7 1.221(4)
C6 Ru1 2.024(3)
C7 Si3 1.814(3)
C11 O11 1.154(4)
C11 Ru1 1.851(4)
C12 O12 1.140(4)
C12 Ru1 1.871(3)
C111 C112 1.383(5)
C111 C116 1.392(5)
C111 Si1 1.865(3)
C112 C113 1.404(6)
C112 H112 0.93
C113 C114 1.363(7)
C113 H113 0.93
C114 C115 1.347(7)
C114 H114 0.93
C115 C116 1.374(6)
C115 H115 0.93
C116 H116 0.93
C121 C126 1.377(5)
C121 C122 1.390(4)
C121 Si1 1.866(3)
C122 C123 1.374(5)
C122 H122 0.93
C123 C124 1.363(6)
C123 H123 0.93
C124 C125 1.348(6)
C124 H124 0.93
C125 C126 1.377(5)
C125 H125 0.93
C126 H126 0.93
C131 C132 1.375(5)
C131 C136 1.388(4)
C131 Si1 1.873(3)
C132 C133 1.391(4)
C132 H132 0.93
C133 C134 1.362(5)
C133 H133 0.93
C134 C135 1.351(6)
C134 H134 0.93
C135 C136 1.379(5)
C135 H135 0.93
C136 H136 0.93
C211 C212 1.388(4)
C211 C216 1.398(4)
C211 Si2 1.879(3)
C212 C213 1.384(5)
C212 H212 0.93
C213 C214 1.363(5)
C213 H213 0.93
C214 C215 1.361(5)
C214 H214 0.93
C215 C216 1.379(4)
C215 H215 0.93
C216 H216 0.93
C221 C226 1.381(4)
C221 C222 1.394(4)
C221 Si2 1.871(3)
C222 C223 1.380(4)
C222 H222 0.93
C223 C224 1.374(5)
C223 H223 0.93
C224 C225 1.368(5)
C224 H224 0.93
C225 C226 1.381(5)
C225 H225 0.93
C226 H226 0.93
C231 C232 1.382(4)
C231 C236 1.387(4)
C231 Si2 1.873(3)
C232 C233 1.389(5)
C232 H232 0.93
C233 C234 1.363(6)
C233 H233 0.93
C234 C235 1.371(6)
C234 H234 0.93
C235 C236 1.386(5)
C235 H235 0.93
C236 H236 0.93
C311 C316 1.379(5)
C311 C312 1.393(5)
C311 Si3 1.865(3)
C312 C313 1.392(6)
C312 H312 0.93
C313 C314 1.355(7)
C313 H313 0.93
C314 C315 1.348(7)
C314 H314 0.93
C315 C316 1.381(6)
C315 H315 0.93
C316 H316 0.93
C321 C322 1.381(5)
C321 C326 1.388(5)
C321 Si3 1.876(3)
C322 C323 1.389(6)
C322 H322 0.93
C323 C324 1.355(6)
C323 H323 0.93
C324 C325 1.345(6)
C324 H324 0.93
C325 C326 1.378(5)
C325 H325 0.93
C326 H326 0.93
C331 C332 1.383(4)
C331 C336 1.383(4)
C331 Si3 1.877(3)
C332 C333 1.373(5)
C332 H332 0.93
C333 C334 1.361(5)
C333 H333 0.93
C334 C335 1.362(5)
C334 H334 0.93
C335 C336 1.393(5)
C335 H335 0.93
C336 H336 0.93
O6 H6 0.82

loop_
_geom_torsion_atom_site_label_1
_geom_torsion_atom_site_label_2
_geom_torsion_atom_site_label_3
_geom_torsion_atom_site_label_4
_geom_torsion
C5 C1 C2 C3 -3.0(3)
Si1 C1 C2 C3 -169.1(2)
Ru1 C1 C2 C3 62.6(2)
C5 C1 C2 Ru1 -65.5(2)
Si1 C1 C2 Ru1 128.4(2)
C1 C2 C3 C4 0.7(3)
Ru1 C2 C3 C4 64.9(2)
C1 C2 C3 Ru1 -64.3(2)
C2 C3 C4 C5 1.9(3)
Ru1 C3 C4 C5 65.48(19)
C2 C3 C4 Si2 165.9(2)
Ru1 C3 C4 Si2 -130.5(2)
C2 C3 C4 Ru1 -63.5(2)
C3 C4 C5 O6 175.3(3)
Si2 C4 C5 O6 13.2(4)
Ru1 C4 C5 O6 -123.2(3)
C3 C4 C5 C1 -3.9(3)
Si2 C4 C5 C1 -166.0(2)
Ru1 C4 C5 C1 57.6(2)
C3 C4 C5 Ru1 -61.54(18)
Si2 C4 C5 Ru1 136.4(3)
C2 C1 C5 O6 -174.9(3)
Si1 C1 C5 O6 -9.6(5)
Ru1 C1 C5 O6 123.1(3)
C2 C1 C5 C4 4.3(3)
Si1 C1 C5 C4 169.6(2)
Ru1 C1 C5 C4 -57.7(2)
C2 C1 C5 Ru1 62.02(19)
Si1 C1 C5 Ru1 -132.7(2)
Ru1 C6 C7 Si3 5(5)
C116 C111 C112 C113 0.2(5)
Si1 C111 C112 C113 -178.8(3)
C111 C112 C113 C114 -0.2(6)
C112 C113 C114 C115 0.1(7)
C113 C114 C115 C116 0.1(7)
C114 C115 C116 C111 -0.2(6)
C112 C111 C116 C115 0.0(5)
Si1 C111 C116 C115 179.0(3)
C126 C121 C122 C123 -0.7(6)
Si1 C121 C122 C123 177.9(3)
C121 C122 C123 C124 1.1(6)
C122 C123 C124 C125 -1.3(8)
C123 C124 C125 C126 1.2(9)
C124 C125 C126 C121 -0.9(8)
C122 C121 C126 C125 0.7(7)
Si1 C121 C126 C125 -178.0(4)
C136 C131 C132 C133 -0.9(5)
Si1 C131 C132 C133 173.7(3)
C131 C132 C133 C134 0.0(6)
C132 C133 C134 C135 0.6(7)
C133 C134 C135 C136 -0.3(7)
C134 C135 C136 C131 -0.7(7)
C132 C131 C136 C135 1.3(5)
Si1 C131 C136 C135 -173.5(3)
C216 C211 C212 C213 0.0(5)
Si2 C211 C212 C213 -175.9(3)
C211 C212 C213 C214 0.9(6)
C212 C213 C214 C215 -0.7(6)
C213 C214 C215 C216 -0.3(5)
C214 C215 C216 C211 1.3(5)
C212 C211 C216 C215 -1.1(4)
Si2 C211 C216 C215 174.8(2)
C226 C221 C222 C223 -0.6(5)
Si2 C221 C222 C223 179.6(3)
C221 C222 C223 C224 0.1(5)
C222 C223 C224 C225 0.7(6)
C223 C224 C225 C226 -0.9(6)
C224 C225 C226 C221 0.4(6)
C222 C221 C226 C225 0.4(5)
Si2 C221 C226 C225 -179.8(3)
C236 C231 C232 C233 0.9(5)
Si2 C231 C232 C233 179.5(3)
C231 C232 C233 C234 -0.3(6)
C232 C233 C234 C235 -0.6(6)
C233 C234 C235 C236 0.8(6)
C234 C235 C236 C231 -0.2(5)
C232 C231 C236 C235 -0.6(5)
Si2 C231 C236 C235 -179.3(3)
C316 C311 C312 C313 0.7(6)
Si3 C311 C312 C313 -175.3(3)
C311 C312 C313 C314 -1.0(7)
C312 C313 C314 C315 1.3(8)
C313 C314 C315 C316 -1.4(9)
C312 C311 C316 C315 -0.8(6)
Si3 C311 C316 C315 175.1(3)
C314 C315 C316 C311 1.1(7)
C326 C321 C322 C323 0.0(6)
Si3 C321 C322 C323 175.6(4)
C321 C322 C323 C324 0.1(7)
C322 C323 C324 C325 -0.3(7)
C323 C324 C325 C326 0.5(6)
C324 C325 C326 C321 -0.4(6)
C322 C321 C326 C325 0.2(5)
Si3 C321 C326 C325 -175.4(3)
C336 C331 C332 C333 -0.4(6)
Si3 C331 C332 C333 -177.5(3)
C331 C332 C333 C334 2.1(7)
C332 C333 C334 C335 -2.1(7)
C333 C334 C335 C336 0.4(7)
C332 C331 C336 C335 -1.3(5)
Si3 C331 C336 C335 175.8(3)
C334 C335 C336 C331 1.3(6)
C112 C111 Si1 C121 168.4(2)
C116 C111 Si1 C121 -10.5(3)
C112 C111 Si1 C131 -70.8(3)
C116 C111 Si1 C131 110.4(3)
C112 C111 Si1 C1 49.0(3)
C116 C111 Si1 C1 -129.9(3)
C126 C121 Si1 C111 124.3(3)
C122 C121 Si1 C111 -54.3(3)
C126 C121 Si1 C131 2.7(4)
C122 C121 Si1 C131 -175.9(3)
C126 C121 Si1 C1 -119.4(3)
C122 C121 Si1 C1 62.0(3)
C132 C131 Si1 C111 164.5(3)
C136 C131 Si1 C111 -20.9(3)
C132 C131 Si1 C121 -74.3(3)
C136 C131 Si1 C121 100.3(3)
C132 C131 Si1 C1 47.8(3)
C136 C131 Si1 C1 -137.6(3)
C5 C1 Si1 C111 -87.4(3)
C2 C1 Si1 C111 75.1(3)
Ru1 C1 Si1 C111 167.36(18)
C5 C1 Si1 C121 153.6(3)
C2 C1 Si1 C121 -43.8(3)
Ru1 C1 Si1 C121 48.4(2)
C5 C1 Si1 C131 32.3(3)
C2 C1 Si1 C131 -165.1(2)
Ru1 C1 Si1 C131 -72.9(2)
C226 C221 Si2 C231 -17.0(3)
C222 C221 Si2 C231 162.9(2)
C226 C221 Si2 C4 108.9(3)
C222 C221 Si2 C4 -71.2(3)
C226 C221 Si2 C211 -137.9(3)
C222 C221 Si2 C211 41.9(3)
C232 C231 Si2 C221 -111.4(3)
C236 C231 Si2 C221 67.2(3)
C232 C231 Si2 C4 123.8(2)
C236 C231 Si2 C4 -57.6(3)
C232 C231 Si2 C211 9.9(3)
C236 C231 Si2 C211 -171.6(2)
C5 C4 Si2 C221 -145.4(3)
C3 C4 Si2 C221 55.3(3)
Ru1 C4 Si2 C221 -35.3(2)
C5 C4 Si2 C231 -19.4(3)
C3 C4 Si2 C231 -178.7(2)
Ru1 C4 Si2 C231 90.7(2)
C5 C4 Si2 C211 97.7(3)
C3 C4 Si2 C211 -61.6(2)
Ru1 C4 Si2 C211 -152.21(18)
C212 C211 Si2 C221 -144.9(3)
C216 C211 Si2 C221 39.4(3)
C212 C211 Si2 C231 92.0(3)
C216 C211 Si2 C231 -83.7(3)
C212 C211 Si2 C4 -27.5(3)
C216 C211 Si2 C4 156.8(2)
C6 C7 Si3 C311 -109.1(10)
C6 C7 Si3 C321 128.4(10)
C6 C7 Si3 C331 9.4(11)
C316 C311 Si3 C7 20.8(3)
C312 C311 Si3 C7 -163.5(3)
C316 C311 Si3 C321 146.2(3)
C312 C311 Si3 C321 -38.1(3)
C316 C311 Si3 C331 -95.3(3)
C312 C311 Si3 C331 80.5(3)
C322 C321 Si3 C7 69.6(3)
C326 C321 Si3 C7 -115.1(3)
C322 C321 Si3 C311 -54.3(3)
C326 C321 Si3 C311 121.0(3)
C322 C321 Si3 C331 -173.3(3)
C326 C321 Si3 C331 2.0(3)
C332 C331 Si3 C7 51.4(3)
C336 C331 Si3 C7 -125.5(3)
C332 C331 Si3 C311 170.9(3)
C336 C331 Si3 C311 -6.1(3)
C332 C331 Si3 C321 -70.8(3)
C336 C331 Si3 C321 112.3(3)
O11 C11 Ru1 C12 95(4)
O11 C11 Ru1 C6 -18E1(10)
O11 C11 Ru1 C3 -3(4)
O11 C11 Ru1 C2 -30(4)
O11 C11 Ru1 C1 -68(4)
O11 C11 Ru1 C4 -24(4)
O11 C11 Ru1 C5 -81(4)
O12 C12 Ru1 C11 -126(16)
O12 C12 Ru1 C6 141(16)
O12 C12 Ru1 C3 -5(16)
O12 C12 Ru1 C2 -31(16)
O12 C12 Ru1 C1 0(16)
O12 C12 Ru1 C4 33(16)
O12 C12 Ru1 C5 50(16)
C7 C6 Ru1 C11 -140(4)
C7 C6 Ru1 C12 -50(4)
C7 C6 Ru1 C3 48(4)
C7 C6 Ru1 C2 118(4)
C7 C6 Ru1 C1 117(4)
C7 C6 Ru1 C4 50(4)
C7 C6 Ru1 C5 84(4)
C2 C3 Ru1 C11 -49.3(2)
C4 C3 Ru1 C11 -166.83(18)
C2 C3 Ru1 C12 -144.33(19)
C4 C3 Ru1 C12 98.15(18)
C2 C3 Ru1 C6 121.1(2)
C4 C3 Ru1 C6 3.6(3)
C4 C3 Ru1 C2 -117.5(2)
C2 C3 Ru1 C1 37.56(16)
C4 C3 Ru1 C1 -79.95(16)
C2 C3 Ru1 C4 117.5(2)
C2 C3 Ru1 C5 79.04(17)
C4 C3 Ru1 C5 -38.48(15)
C3 C2 Ru1 C11 139.22(19)
C1 C2 Ru1 C11 -103.06(19)
C3 C2 Ru1 C12 45.4(2)
C1 C2 Ru1 C12 163.12(18)
C3 C2 Ru1 C6 -119.3(2)
C1 C2 Ru1 C6 -1.6(3)
C1 C2 Ru1 C3 117.7(2)
C3 C2 Ru1 C1 -117.7(2)
C3 C2 Ru1 C4 -37.79(16)
C1 C2 Ru1 C4 79.92(17)
C3 C2 Ru1 C5 -78.95(17)
C1 C2 Ru1 C5 38.76(15)
C5 C1 Ru1 C11 -164.66(18)
C2 C1 Ru1 C11 82.10(18)
Si1 C1 Ru1 C11 -36.0(2)
C5 C1 Ru1 C12 71.0(4)
C2 C1 Ru1 C12 -42.3(4)
Si1 C1 Ru1 C12 -160.4(3)
C5 C1 Ru1 C6 -67.69(18)
C2 C1 Ru1 C6 179.06(16)
Si1 C1 Ru1 C6 61.0(2)
C5 C1 Ru1 C3 76.32(17)
C2 C1 Ru1 C3 -36.92(16)
Si1 C1 Ru1 C3 -155.0(2)
C5 C1 Ru1 C2 113.2(2)
Si1 C1 Ru1 C2 -118.1(3)
C5 C1 Ru1 C4 33.48(15)
C2 C1 Ru1 C4 -79.76(17)
Si1 C1 Ru1 C4 162.2(2)
C2 C1 Ru1 C5 -113.2(2)
Si1 C1 Ru1 C5 128.7(3)
C5 C4 Ru1 C11 -83.8(4)
C3 C4 Ru1 C11 29.5(4)
Si2 C4 Ru1 C11 143.9(3)
C5 C4 Ru1 C12 158.83(18)
C3 C4 Ru1 C12 -87.86(18)
Si2 C4 Ru1 C12 26.6(2)
C5 C4 Ru1 C6 68.81(18)
C3 C4 Ru1 C6 -177.88(16)
Si2 C4 Ru1 C6 -63.4(2)
C5 C4 Ru1 C3 -113.3(2)
Si2 C4 Ru1 C3 114.5(3)
C5 C4 Ru1 C2 -76.34(17)
C3 C4 Ru1 C2 36.97(15)
Si2 C4 Ru1 C2 151.4(2)
C5 C4 Ru1 C1 -33.71(15)
C3 C4 Ru1 C1 79.61(16)
Si2 C4 Ru1 C1 -165.9(2)
C3 C4 Ru1 C5 113.3(2)
Si2 C4 Ru1 C5 -132.2(3)
O6 C5 Ru1 C11 -97.4(3)
C4 C5 Ru1 C11 145.5(2)
C1 C5 Ru1 C11 21.8(2)
O6 C5 Ru1 C12 87.9(3)
C4 C5 Ru1 C12 -29.3(2)
C1 C5 Ru1 C12 -152.86(18)
O6 C5 Ru1 C6 -0.3(2)
C4 C5 Ru1 C6 -117.52(17)
C1 C5 Ru1 C6 118.88(16)
O6 C5 Ru1 C3 157.6(3)
C4 C5 Ru1 C3 40.45(16)
C1 C5 Ru1 C3 -83.16(17)
O6 C5 Ru1 C2 -159.5(3)
C4 C5 Ru1 C2 83.33(17)
C1 C5 Ru1 C2 -40.27(15)
O6 C5 Ru1 C1 -119.2(3)
C4 C5 Ru1 C1 123.6(2)
O6 C5 Ru1 C4 117.2(3)
C1 C5 Ru1 C4 -123.6(2)
